data_2201979
loop_
_publ_author_name
'Butcher, Ray J.'
'Mockler, Garry M.'
'McKern, Owen'

_publ_section_title (Piperidine-\k<i>N</i>)[<i>N</i>-(salicylidene)phenylalaninato-\k^3^<i>O,N,O</i>']copper(II)
_journal_issue 2
_journal_name_full 'Acta Crystallographica Section E'
_journal_page_first m61
_journal_page_last m63
_journal_paper_doi 10.1107/S1600536803000710
_journal_volume 59
_journal_year 2003
_chemical_formula_iupac '[Cu (C17 H14 O3) (C4 H10 N2)]'
_chemical_formula_moiety 'C21 H24 Cu N2 O3'
_chemical_formula_sum 'C21 H24 Cu N2 O3'
_chemical_formula_weight 415.96
_chemical_name_systematic
;
(Piperidine-\kN)[N-(salicylidene)phenylalaninato-\k^3^O,N,O']copper(II)
;
_space_group_IT_number 9
_symmetry_cell_setting monoclinic
_symmetry_space_group_name_Hall 'C -2yc'
_symmetry_space_group_name_H-M 'C 1 c 1'
_atom_sites_solution_hydrogens geom
_atom_sites_solution_primary direct
_atom_sites_solution_secondary difmap
_cell_angle_alpha 90.00
_cell_angle_beta 106.010(7)
_cell_angle_gamma 90.00
_cell_formula_units_Z 4
_cell_length_a 8.7002(9)
_cell_length_b 22.6624(15)
_cell_length_c 9.9711(8)
_cell_measurement_reflns_used 72
_cell_measurement_temperature 293(2)
_cell_measurement_theta_max 14.02
_cell_measurement_theta_min 5.27
_cell_volume 1889.7(3)
_computing_cell_refinement XSCANS
_computing_data_collection 'XSCANS (Siemens, 1994)'
_computing_data_reduction XSCANS
_computing_molecular_graphics SHELXTL
_computing_publication_material SHELXTL
_computing_structure_refinement SHELXTL
_computing_structure_solution 'SHELXTL (Sheldrick, 1997)'
_diffrn_ambient_temperature 293(2)
_diffrn_measured_fraction_theta_full 0.998
_diffrn_measured_fraction_theta_max 0.998
_diffrn_measurement_device_type 'Siemens P4S'
_diffrn_measurement_method \w
_diffrn_radiation_monochromator graphite
_diffrn_radiation_source 'fine-focus sealed tube'
_diffrn_radiation_type MoK\a
_diffrn_radiation_wavelength 0.71073
_diffrn_reflns_av_R_equivalents 0.0000
_diffrn_reflns_av_sigmaI/netI 0.0448
_diffrn_reflns_limit_h_max 0
_diffrn_reflns_limit_h_min -13
_diffrn_reflns_limit_k_max 34
_diffrn_reflns_limit_k_min 0
_diffrn_reflns_limit_l_max 15
_diffrn_reflns_limit_l_min -14
_diffrn_reflns_number 3692
_diffrn_reflns_theta_full 32.50
_diffrn_reflns_theta_max 32.50
_diffrn_reflns_theta_min 2.78
_diffrn_standards_decay_% 1
_diffrn_standards_interval_count 97
_diffrn_standards_number 3
_exptl_absorpt_coefficient_mu 1.180
_exptl_absorpt_correction_T_max 0.4748
_exptl_absorpt_correction_T_min 0.3377
_exptl_absorpt_correction_type empirical
_exptl_absorpt_process_details '(North et al., 1968)'
_exptl_crystal_colour dark_green
_exptl_crystal_density_diffrn 1.462
_exptl_crystal_density_method 'not measured'
_exptl_crystal_description chunk
_exptl_crystal_F_000 868
_exptl_crystal_size_max 0.58
_exptl_crystal_size_mid 0.28
_exptl_crystal_size_min 0.20
_refine_diff_density_max 0.212
_refine_diff_density_min -0.213
_refine_ls_abs_structure_details 'Flack (1983)'
_refine_ls_abs_structure_Flack -0.001(13)
_refine_ls_extinction_coef 0.0019(5)
_refine_ls_extinction_expression Fc^*^=kFc[1+0.001xFc^2^\l^3^/sin(2\q)]^-1/4^
_refine_ls_extinction_method SHELXL
_refine_ls_goodness_of_fit_ref 1.019
_refine_ls_hydrogen_treatment constr
_refine_ls_matrix_type full
_refine_ls_number_parameters 245
_refine_ls_number_reflns 3609
_refine_ls_number_restraints 2
_refine_ls_restrained_S_all 1.019
_refine_ls_R_factor_all 0.0532
_refine_ls_R_factor_gt 0.0355
_refine_ls_shift/su_max 0.002
_refine_ls_shift/su_mean 0.000
_refine_ls_structure_factor_coef Fsqd
_refine_ls_weighting_details 'calc w = 1/[\s^2^(Fo^2^)+(0.0338P)^2^+0.1576P] where P = (Fo^2^+2Fc^2^)/3'
_refine_ls_weighting_scheme calc
_refine_ls_wR_factor_gt 0.0744
_refine_ls_wR_factor_ref 0.0819
_reflns_number_gt 2912
_reflns_number_total 3609
_reflns_threshold_expression I>2\s(I)
_cod_data_source_file fl6014.cif
_cod_data_source_block I
_cod_depositor_comments
;
The following automatic conversions were performed:
'_symmetry_cell_setting' value 'Monoclinic' changed to 'monoclinic'
according to '/home/saulius/struct/CIF-dictionaries/cif_core.dic'
dictionary named 'cif_core.dic' version 2.4.1 from 2010-06-29.

Automatic conversion script
Id: cif_fix_enum 1527 2010-12-29 10:47:43Z saulius 

The following automatic conversions were performed:

'_symmetry_cell_setting' value 'Monoclinic' changed to 'monoclinic'
according to /home/saulius/struct/CIF-dictionaries/cif_core.dic
dictionary named 'cif_core.dic' version 2.4.1 from 2010-06-29.

Automatic conversion script
Id: cif_fix_values 1715 2011-07-08 13:25:40Z adriana 
;
_cod_original_sg_symbol_H-M 'C c'
_cod_database_code 2201979
_cod_database_fobs_code 2201979

loop_
_symmetry_equiv_pos_as_xyz
'x, y, z'
'x, -y, z+1/2'
'x+1/2, y+1/2, z'
'x+1/2, -y+1/2, z+1/2'

loop_
_atom_site_label
_atom_site_fract_x
_atom_site_fract_y
_atom_site_fract_z
_atom_site_U_iso_or_equiv
_atom_site_adp_type
_atom_site_calc_flag
_atom_site_refinement_flags
_atom_site_occupancy
_atom_site_disorder_assembly
_atom_site_disorder_group
_atom_site_type_symbol
Cu 0.17566(3) 0.913602(14) 0.10216(3) 0.03518(10) Uani d . 1 . . Cu
O1 0.0359(3) 0.88176(11) -0.0657(2) 0.0458(5) Uani d . 1 . . O
O2 0.2992(3) 0.95101(10) 0.2762(2) 0.0421(5) Uani d . 1 . . O
O3 0.2759(3) 1.00042(11) 0.4630(2) 0.0505(6) Uani d . 1 . . O
N1 -0.0040(3) 0.94124(11) 0.1639(2) 0.0341(5) Uani d . 1 . . N
N2 0.3710(3) 0.88281(13) 0.0524(3) 0.0421(6) Uani d . 1 . . N
H2A 0.3907 0.9101 -0.0077 0.051 Uiso calc R 1 . . H
C1 -0.2022(3) 0.93480(13) -0.0599(3) 0.0349(5) Uani d . 1 . . C
C2 -0.1095(4) 0.89996(12) -0.1268(3) 0.0376(6) Uani d . 1 . . C
C3 -0.1813(5) 0.88563(15) -0.2689(3) 0.0485(8) Uani d . 1 . . C
H3A -0.1264 0.8615 -0.3155 0.058 Uiso calc R 1 . . H
C4 -0.3304(5) 0.90656(16) -0.3396(4) 0.0580(10) Uani d . 1 . . C
H4A -0.3725 0.8970 -0.4332 0.070 Uiso calc R 1 . . H
C5 -0.4193(4) 0.94164(18) -0.2741(4) 0.0543(9) Uani d . 1 . . C
H5A -0.5192 0.9558 -0.3235 0.065 Uiso calc R 1 . . H
C6 -0.3571(4) 0.95504(15) -0.1351(4) 0.0454(7) Uani d . 1 . . C
H6A -0.4168 0.9776 -0.0897 0.054 Uiso calc R 1 . . H
C7 -0.1458(3) 0.95207(12) 0.0847(3) 0.0351(6) Uani d . 1 . . C
H7A -0.2162 0.9723 0.1234 0.042 Uiso calc R 1 . . H
C8 0.0384(4) 0.96191(13) 0.3086(3) 0.0392(6) Uani d . 1 . . C
H8A -0.0165 0.9993 0.3127 0.047 Uiso calc R 1 . . H
C81 -0.0095(4) 0.91695(17) 0.4063(4) 0.0494(8) Uani d . 1 . . C
H81A -0.0014 0.9360 0.4951 0.059 Uiso calc R 1 . . H
H81B -0.1206 0.9061 0.3662 0.059 Uiso calc R 1 . . H
C82 0.0897(4) 0.86149(15) 0.4325(3) 0.0429(7) Uani d . 1 . . C
C83 0.2191(5) 0.85677(18) 0.5497(4) 0.0582(9) Uani d . 1 . . C
H83A 0.2412 0.8874 0.6142 0.070 Uiso calc R 1 . . H
C84 0.3160(5) 0.8072(2) 0.5724(4) 0.0676(11) Uani d . 1 . . C
H84A 0.4021 0.8051 0.6520 0.081 Uiso calc R 1 . . H
C85 0.2869(6) 0.76152(19) 0.4795(5) 0.0656(11) Uani d . 1 . . C
H85A 0.3538 0.7287 0.4945 0.079 Uiso calc R 1 . . H
C86 0.1574(6) 0.76452(18) 0.3632(4) 0.0607(10) Uani d . 1 . . C
H86A 0.1353 0.7333 0.3003 0.073 Uiso calc R 1 . . H
C87 0.0600(4) 0.81386(17) 0.3398(4) 0.0517(8) Uani d . 1 . . C
H87A -0.0269 0.8154 0.2608 0.062 Uiso calc R 1 . . H
C9 0.2186(4) 0.97250(12) 0.3537(3) 0.0379(6) Uani d . 1 . . C
C21 0.3506(5) 0.82616(19) -0.0273(4) 0.0564(10) Uani d . 1 . . C
H21A 0.4412 0.8200 -0.0646 0.068 Uiso calc R 1 . . H
H21B 0.2546 0.8280 -0.1048 0.068 Uiso calc R 1 . . H
C22 0.3383(6) 0.77587(17) 0.0666(4) 0.0631(10) Uani d . 1 . . C
H22A 0.3284 0.7392 0.0147 0.076 Uiso calc R 1 . . H
H22B 0.2426 0.7806 0.0975 0.076 Uiso calc R 1 . . H
C23 0.4818(5) 0.77236(16) 0.1921(4) 0.0581(10) Uani d . 1 . . C
H23A 0.5748 0.7608 0.1626 0.070 Uiso calc R 1 . . H
H23B 0.4636 0.7425 0.2557 0.070 Uiso calc R 1 . . H
C24 0.5134(4) 0.83102(15) 0.2666(4) 0.0472(7) Uani d . 1 . . C
H24A 0.4292 0.8391 0.3106 0.057 Uiso calc R 1 . . H
H24C 0.6138 0.8290 0.3392 0.057 Uiso calc R 1 . . H
C25 0.5209(4) 0.88044(16) 0.1679(4) 0.0471(8) Uani d . 1 . . C
H25C 0.5363 0.9176 0.2179 0.056 Uiso calc R 1 . . H
H25A 0.6111 0.8744 0.1300 0.056 Uiso calc R 1 . . H

loop_
_atom_site_aniso_label
_atom_site_aniso_U_11
_atom_site_aniso_U_22
_atom_site_aniso_U_33
_atom_site_aniso_U_12
_atom_site_aniso_U_13
_atom_site_aniso_U_23
Cu 0.02850(13) 0.03775(16) 0.03588(15) 0.00512(17) 0.00315(10) -0.00671(17)
O1 0.0381(11) 0.0491(13) 0.0445(12) 0.0069(10) 0.0018(9) -0.0146(10)
O2 0.0329(10) 0.0505(12) 0.0396(11) -0.0027(9) 0.0043(9) -0.0074(10)
O3 0.0571(15) 0.0456(12) 0.0405(12) -0.0065(11) -0.0004(11) -0.0125(10)
N1 0.0310(11) 0.0370(12) 0.0322(11) 0.0024(9) 0.0049(9) -0.0062(10)
N2 0.0419(14) 0.0442(14) 0.0433(14) 0.0141(11) 0.0171(11) 0.0128(11)
C1 0.0262(11) 0.0371(13) 0.0380(13) -0.0034(11) 0.0032(10) 0.0043(11)
C2 0.0353(14) 0.0325(13) 0.0404(14) -0.0070(11) 0.0028(12) -0.0023(11)
C3 0.058(2) 0.0408(17) 0.0410(16) -0.0094(15) 0.0034(15) -0.0088(13)
C4 0.064(2) 0.054(2) 0.0414(15) -0.0158(17) -0.0099(16) 0.0020(15)
C5 0.0406(17) 0.058(2) 0.0510(19) -0.0048(16) -0.0099(15) 0.0103(16)
C6 0.0324(14) 0.0481(17) 0.0489(17) -0.0033(12) -0.0001(12) 0.0073(14)
C7 0.0290(12) 0.0352(13) 0.0404(14) 0.0025(10) 0.0083(11) 0.0007(11)
C8 0.0389(14) 0.0412(15) 0.0357(14) 0.0048(12) 0.0073(11) -0.0104(12)
C81 0.0462(17) 0.066(2) 0.0387(15) -0.0062(15) 0.0159(13) -0.0098(15)
C82 0.0431(15) 0.0517(17) 0.0353(14) -0.0121(14) 0.0134(12) 0.0013(13)
C83 0.070(2) 0.060(2) 0.0381(16) -0.0173(19) 0.0047(17) -0.0010(15)
C84 0.060(2) 0.075(3) 0.057(2) -0.009(2) -0.0023(19) 0.024(2)
C85 0.074(3) 0.055(2) 0.073(3) 0.001(2) 0.028(2) 0.022(2)
C86 0.074(3) 0.053(2) 0.062(2) -0.0191(19) 0.031(2) -0.0062(17)
C87 0.0488(18) 0.061(2) 0.0443(17) -0.0162(16) 0.0104(14) -0.0085(15)
C9 0.0436(15) 0.0311(13) 0.0332(13) -0.0022(12) 0.0010(12) -0.0021(10)
C21 0.056(2) 0.071(2) 0.0428(17) 0.0259(18) 0.0151(15) -0.0067(16)
C22 0.076(3) 0.0453(19) 0.069(3) 0.0050(18) 0.022(2) -0.0146(17)
C23 0.075(3) 0.0408(18) 0.065(2) 0.0163(17) 0.029(2) 0.0098(16)
C24 0.0449(16) 0.0517(18) 0.0418(16) 0.0076(14) 0.0064(13) 0.0078(14)
C25 0.0294(14) 0.0455(17) 0.065(2) 0.0024(13) 0.0109(14) 0.0056(15)

loop_
_atom_type_symbol
_atom_type_description
_atom_type_scat_dispersion_real
_atom_type_scat_dispersion_imag
_atom_type_scat_source
C C 0.0033 0.0016 'International Tables Vol C Tables 4.2.6.8 and 6.1.1.4'
H H 0.0000 0.0000 'International Tables Vol C Tables 4.2.6.8 and 6.1.1.4'
N N 0.0061 0.0033 'International Tables Vol C Tables 4.2.6.8 and 6.1.1.4'
O O 0.0106 0.0060 'International Tables Vol C Tables 4.2.6.8 and 6.1.1.4'
Cu Cu 0.3201 1.2651 'International Tables Vol C Tables 4.2.6.8 and 6.1.1.4'

loop_
_geom_angle_atom_site_label_1
_geom_angle_atom_site_label_2
_geom_angle_atom_site_label_3
_geom_angle
_geom_angle_publ_flag
O1 Cu N1 91.49(10) yes
O1 Cu O2 173.91(10) yes
N1 Cu O2 82.65(10) yes
O1 Cu N2 91.69(11) yes
N1 Cu N2 175.76(11) yes
O2 Cu N2 94.24(11) yes
O3A Cu O1 92.30(10) yes
O3A Cu O2 88.10(10) yes
O3A Cu N1 109.70(10) yes
O3A Cu N2 73.00(10) yes
C2 O1 Cu 125.9(2) ?
C9 O2 Cu 116.25(19) ?
C7 N1 C8 118.7(2) ?
C7 N1 Cu 125.9(2) ?
C8 N1 Cu 114.27(18) ?
C25 N2 C21 109.4(3) ?
C25 N2 Cu 116.1(2) ?
C21 N2 Cu 116.3(2) ?
C25 N2 H2A 104.5 ?
C21 N2 H2A 104.5 ?
Cu N2 H2A 104.5 ?
C2 C1 C6 120.6(3) ?
C2 C1 C7 122.7(3) ?
C6 C1 C7 116.7(3) ?
O1 C2 C1 123.9(3) ?
O1 C2 C3 119.7(3) ?
C1 C2 C3 116.5(3) ?
C4 C3 C2 121.6(4) ?
C4 C3 H3A 119.2 ?
C2 C3 H3A 119.2 ?
C3 C4 C5 121.6(3) ?
C3 C4 H4A 119.2 ?
C5 C4 H4A 119.2 ?
C6 C5 C4 118.9(3) ?
C6 C5 H5A 120.5 ?
C4 C5 H5A 120.5 ?
C5 C6 C1 120.8(3) ?
C5 C6 H6A 119.6 ?
C1 C6 H6A 119.6 ?
N1 C7 C1 124.3(3) ?
N1 C7 H7A 117.9 ?
C1 C7 H7A 117.9 ?
N1 C8 C9 107.5(2) ?
N1 C8 C81 111.9(3) ?
C9 C8 C81 110.6(3) ?
N1 C8 H8A 109.0 ?
C9 C8 H8A 109.0 ?
C81 C8 H8A 109.0 ?
C82 C81 C8 114.7(3) ?
C82 C81 H81A 108.6 ?
C8 C81 H81A 108.6 ?
C82 C81 H81B 108.6 ?
C8 C81 H81B 108.6 ?
H81A C81 H81B 107.6 ?
C83 C82 C87 117.2(4) ?
C83 C82 C81 120.3(3) ?
C87 C82 C81 122.5(3) ?
C84 C83 C82 121.2(4) ?
C84 C83 H83A 119.4 ?
C82 C83 H83A 119.4 ?
C85 C84 C83 120.9(4) ?
C85 C84 H84A 119.6 ?
C83 C84 H84A 119.6 ?
C84 C85 C86 119.3(4) ?
C84 C85 H85A 120.4 ?
C86 C85 H85A 120.4 ?
C85 C86 C87 120.2(4) ?
C85 C86 H86A 119.9 ?
C87 C86 H86A 119.9 ?
C86 C87 C82 121.3(4) ?
C86 C87 H87A 119.3 ?
C82 C87 H87A 119.3 ?
O3 C9 O2 124.9(3) ?
O3 C9 C8 118.1(3) ?
O2 C9 C8 117.0(2) ?
N2 C21 C22 109.9(3) ?
N2 C21 H21A 109.7 ?
C22 C21 H21A 109.7 ?
N2 C21 H21B 109.7 ?
C22 C21 H21B 109.7 ?
H21A C21 H21B 108.2 ?
C21 C22 C23 111.9(4) ?
C21 C22 H22A 109.2 ?
C23 C22 H22A 109.2 ?
C21 C22 H22B 109.2 ?
C23 C22 H22B 109.2 ?
H22A C22 H22B 107.9 ?
C22 C23 C24 111.0(3) ?
C22 C23 H23A 109.4 ?
C24 C23 H23A 109.4 ?
C22 C23 H23B 109.4 ?
C24 C23 H23B 109.4 ?
H23A C23 H23B 108.0 ?
C25 C24 C23 111.6(3) ?
C25 C24 H24A 109.3 ?
C23 C24 H24A 109.3 ?
C25 C24 H24C 109.3 ?
C23 C24 H24C 109.3 ?
H24A C24 H24C 108.0 ?
N2 C25 C24 110.3(3) ?
N2 C25 H25C 109.6 ?
C24 C25 H25C 109.6 ?
N2 C25 H25A 109.6 ?
C24 C25 H25A 109.6 ?
H25C C25 H25A 108.1 ?

loop_
_geom_bond_atom_site_label_1
_geom_bond_atom_site_label_2
_geom_bond_site_symmetry_2
_geom_bond_distance
_geom_bond_publ_flag
Cu O1 . 1.918(2) yes
Cu N1 . 1.935(2) yes
Cu O2 . 1.964(2) yes
Cu N2 . 2.022(3) yes
Cu O3A . 2.674(2) yes
O1 C2 . 1.310(4) ?
O2 C9 . 1.274(4) ?
O3 C9 . 1.240(3) ?
N1 C7 . 1.292(3) ?
N1 C8 . 1.464(4) ?
N2 C25 . 1.484(4) ?
N2 C21 . 1.494(5) ?
N2 H2A . 0.9100 ?
C1 C2 . 1.420(4) ?
C1 C6 . 1.425(4) ?
C1 C7 . 1.443(4) ?
C2 C3 . 1.420(4) ?
C3 C4 . 1.378(6) ?
C3 H3A . 0.9300 ?
C4 C5 . 1.391(7) ?
C4 H4A . 0.9300 ?
C5 C6 . 1.376(5) ?
C5 H5A . 0.9300 ?
C6 H6A . 0.9300 ?
C7 H7A . 0.9300 ?
C8 C9 . 1.526(4) ?
C8 C81 . 1.545(5) ?
C8 H8A . 0.9800 ?
C81 C82 . 1.506(5) ?
C81 H81A . 0.9700 ?
C81 H81B . 0.9700 ?
C82 C83 . 1.385(5) ?
C82 C87 . 1.398(5) ?
C83 C84 . 1.384(6) ?
C83 H83A . 0.9300 ?
C84 C85 . 1.366(7) ?
C84 H84A . 0.9300 ?
C85 C86 . 1.378(6) ?
C85 H85A . 0.9300 ?
C86 C87 . 1.383(6) ?
C86 H86A . 0.9300 ?
C87 H87A . 0.9300 ?
C21 C22 . 1.497(6) ?
C21 H21A . 0.9700 ?
C21 H21B . 0.9700 ?
C22 C23 . 1.506(6) ?
C22 H22A . 0.9700 ?
C22 H22B . 0.9700 ?
C23 C24 . 1.511(5) ?
C23 H23A . 0.9700 ?
C23 H23B . 0.9700 ?
C24 C25 . 1.504(5) ?
C24 H24A . 0.9700 ?
C24 H24C . 0.9700 ?
C25 H25C . 0.9700 ?
C25 H25A . 0.9700 ?

loop_
_geom_hbond_atom_site_label_D
_geom_hbond_atom_site_label_H
_geom_hbond_atom_site_label_A
_geom_hbond_site_symmetry_A
_geom_hbond_distance_DH
_geom_hbond_distance_HA
_geom_hbond_distance_DA
_geom_hbond_angle_DHA
N2 H2A O3 2_574 0.91 2.24 2.841(4) 123

loop_
_geom_torsion_atom_site_label_1
_geom_torsion_atom_site_label_2
_geom_torsion_atom_site_label_3
_geom_torsion_atom_site_label_4
_geom_torsion
N1 Cu O1 C2 25.7(3)
O2 Cu O1 C2 9.8(12)
N2 Cu O1 C2 -157.1(3)
O1 Cu O2 C9 19.8(12)
N1 Cu O2 C9 3.8(2)
N2 Cu O2 C9 -173.3(2)
O1 Cu N1 C7 -22.9(3)
O2 Cu N1 C7 155.4(3)
N2 Cu N1 C7 -161.5(15)
O1 Cu N1 C8 169.6(2)
O2 Cu N1 C8 -12.1(2)
N2 Cu N1 C8 31.1(18)
O1 Cu N2 C25 -163.6(2)
N1 Cu N2 C25 -25.0(18)
O2 Cu N2 C25 17.8(2)
O1 Cu N2 C21 -32.8(2)
N1 Cu N2 C21 105.8(16)
O2 Cu N2 C21 148.6(2)
Cu O1 C2 C1 -17.9(4)
Cu O1 C2 C3 161.0(2)
C6 C1 C2 O1 177.3(3)
C7 C1 C2 O1 -2.0(5)
C6 C1 C2 C3 -1.6(4)
C7 C1 C2 C3 179.1(3)
O1 C2 C3 C4 -176.3(3)
C1 C2 C3 C4 2.6(5)
C2 C3 C4 C5 -1.5(6)
C3 C4 C5 C6 -0.8(6)
C4 C5 C6 C1 1.7(5)
C2 C1 C6 C5 -0.5(5)
C7 C1 C6 C5 178.8(3)
C8 N1 C7 C1 179.3(3)
Cu N1 C7 C1 12.3(4)
C2 C1 C7 N1 4.8(5)
C6 C1 C7 N1 -174.4(3)
C7 N1 C8 C9 -151.7(3)
Cu N1 C8 C9 16.7(3)
C7 N1 C8 C81 86.7(3)
Cu N1 C8 C81 -104.8(3)
N1 C8 C81 C82 70.9(4)
C9 C8 C81 C82 -48.8(3)
C8 C81 C82 C83 95.4(4)
C8 C81 C82 C87 -82.5(4)
C87 C82 C83 C84 1.0(5)
C81 C82 C83 C84 -177.1(4)
C82 C83 C84 C85 0.1(6)
C83 C84 C85 C86 -1.3(6)
C84 C85 C86 C87 1.3(6)
C85 C86 C87 C82 -0.2(6)
C83 C82 C87 C86 -0.9(5)
C81 C82 C87 C86 177.0(3)
Cu O2 C9 O3 -175.8(2)
Cu O2 C9 C8 5.2(3)
N1 C8 C9 O3 166.8(3)
C81 C8 C9 O3 -70.9(3)
N1 C8 C9 O2 -14.2(4)
C81 C8 C9 O2 108.2(3)
C25 N2 C21 C22 61.3(4)
Cu N2 C21 C22 -72.6(3)
N2 C21 C22 C23 -57.2(4)
C21 C22 C23 C24 52.2(4)
C22 C23 C24 C25 -51.6(4)
C21 N2 C25 C24 -61.1(4)
Cu N2 C25 C24 72.9(3)
C23 C24 C25 N2 56.6(4)
